data_2014192
loop_
_publ_author_name
'Li, Bao-Long'
'Zhu, Xia'
'Zhou, Jun-Hui'
'Zhang, Yong'

_publ_section_title
;
 A novel two-dimensional Mn^II^ coordination polymer with
 1,2-bis(imidazol-1-yl)ethane
;
_journal_issue 8
_journal_name_full 'Acta Crystallographica Section C'
_journal_page_first m373
_journal_page_last m374
_journal_paper_doi 10.1107/S0108270104014453
_journal_volume 60
_journal_year 2004
_chemical_formula_iupac '[Mn (N3)2 (C8 H10 N4)2]'
_chemical_formula_moiety 'C16 H20 Mn N14'
_chemical_formula_sum 'C16 H20 Mn N14'
_chemical_formula_weight 463.40
_chemical_name_systematic
;
poly[diazidomanganese(II)]-di-\m-1,2-bis(imidazol-1-yl)ethane]
;
_space_group_IT_number 14
_symmetry_cell_setting monoclinic
_symmetry_space_group_name_Hall '-P 2ybc'
_symmetry_space_group_name_H-M 'P 1 21/c 1'
_atom_sites_solution_hydrogens geom
_atom_sites_solution_primary direct
_atom_sites_solution_secondary difmap
_cell_angle_alpha 90.00
_cell_angle_beta 96.702(5)
_cell_angle_gamma 90.00
_cell_formula_units_Z 2
_cell_length_a 6.9636(16)
_cell_length_b 14.819(3)
_cell_length_c 10.256(2)
_cell_measurement_reflns_used 4684
_cell_measurement_temperature 193.15(2)
_cell_measurement_theta_max 27.4835
_cell_measurement_theta_min 3.2490
_cell_volume 1051.1(4)
_computing_cell_refinement CrystalClear
_computing_data_collection 'CrystalClear (Rigaku, 2000)'
_computing_data_reduction CrystalClear
_computing_molecular_graphics 'SHELXTL (Bruker, 1998)'
_computing_publication_material SHELXTL
_computing_structure_refinement 'SHELXL97 (Sheldrick, 1997)'
_computing_structure_solution 'SHELXS97 (Sheldrick, 1997)'
_diffrn_ambient_temperature 193.15(2)
_diffrn_measured_fraction_theta_full 0.995
_diffrn_measured_fraction_theta_max 0.995
_diffrn_measurement_device_type 'Rigaku Mercury CCD area-detector'
_diffrn_measurement_method \w
_diffrn_radiation_monochromator graphite
_diffrn_radiation_source 'fine-focus sealed tube'
_diffrn_radiation_type MoK\a
_diffrn_radiation_wavelength 0.71073
_diffrn_reflns_av_R_equivalents 0.0273
_diffrn_reflns_av_sigmaI/netI 0.0200
_diffrn_reflns_limit_h_max 9
_diffrn_reflns_limit_h_min -9
_diffrn_reflns_limit_k_max 19
_diffrn_reflns_limit_k_min -19
_diffrn_reflns_limit_l_max 13
_diffrn_reflns_limit_l_min -13
_diffrn_reflns_number 11499
_diffrn_reflns_theta_full 27.46
_diffrn_reflns_theta_max 27.46
_diffrn_reflns_theta_min 3.25
_exptl_absorpt_coefficient_mu 0.664
_exptl_absorpt_correction_T_max 0.851
_exptl_absorpt_correction_T_min 0.769
_exptl_absorpt_correction_type multi-scan
_exptl_absorpt_process_details '(North et al., 1968)'
_exptl_crystal_colour yellow
_exptl_crystal_density_diffrn 1.464
_exptl_crystal_density_meas ?
_exptl_crystal_density_method 'not measured'
_exptl_crystal_description polyhedron
_exptl_crystal_F_000 478
_exptl_crystal_size_max 0.51
_exptl_crystal_size_mid 0.32
_exptl_crystal_size_min 0.25
_refine_diff_density_max 0.338
_refine_diff_density_min -0.227
_refine_ls_extinction_method none
_refine_ls_goodness_of_fit_ref 1.073
_refine_ls_hydrogen_treatment constr
_refine_ls_matrix_type full
_refine_ls_number_parameters 142
_refine_ls_number_reflns 2393
_refine_ls_number_restraints 0
_refine_ls_restrained_S_all 1.073
_refine_ls_R_factor_all 0.0436
_refine_ls_R_factor_gt 0.0395
_refine_ls_shift/su_max 0.000
_refine_ls_shift/su_mean 0.000
_refine_ls_structure_factor_coef Fsqd
_refine_ls_weighting_details 'calc w = 1/[\s^2^(Fo^2^)+(0.0335P)^2^+1.025P] where P=(Fo^2^+2Fc^2^)/3'
_refine_ls_weighting_scheme calc
_refine_ls_wR_factor_gt 0.0851
_refine_ls_wR_factor_ref 0.0871
_reflns_number_gt 2287
_reflns_number_total 2393
_reflns_threshold_expression I>2\s(I)
_cod_data_source_file jz1634.cif
_cod_data_source_block I
_cod_depositor_comments
;
The following automatic conversions were performed:
'_symmetry_cell_setting' value 'Monoclinic' changed to 'monoclinic'
according to '/home/saulius/struct/CIF-dictionaries/cif_core.dic'
dictionary named 'cif_core.dic' version 2.4.1 from 2010-06-29.

Automatic conversion script
Id: cif_fix_enum 1527 2010-12-29 10:47:43Z saulius 

The following automatic conversions were performed:

'_symmetry_cell_setting' value 'Monoclinic' changed to 'monoclinic'
according to /home/saulius/struct/CIF-dictionaries/cif_core.dic
dictionary named 'cif_core.dic' version 2.4.1 from 2010-06-29.

Automatic conversion script
Id: cif_fix_values 1715 2011-07-08 13:25:40Z adriana 

The following automatic conversions were performed:

'_exptl_crystal_density_meas' value 'not measured' was changed to '?'
- the value is perceived as not measured.

Automatic conversion script
Id: cif_fix_values 3008 2015-01-20 13:52:24Z robertas 
;
_cod_original_sg_symbol_H-M 'P 21/c'
_cod_database_code 2014192
_cod_database_fobs_code 2014192

loop_
_symmetry_equiv_pos_as_xyz
'x, y, z'
'-x, y+1/2, -z+1/2'
'-x, -y, -z'
'x, -y-1/2, z-1/2'

loop_
_atom_site_label
_atom_site_fract_x
_atom_site_fract_y
_atom_site_fract_z
_atom_site_U_iso_or_equiv
_atom_site_adp_type
_atom_site_calc_flag
_atom_site_refinement_flags
_atom_site_occupancy
_atom_site_disorder_assembly
_atom_site_disorder_group
_atom_site_type_symbol
Mn1 0.0000 0.0000 0.0000 0.01531(11) Uani d S 1 . . Mn
N1 0.1244(2) 0.14032(10) -0.01270(16) 0.0234(3) Uani d . 1 . . N
N2 0.3487(2) 0.24076(10) -0.04455(15) 0.0231(3) Uani d . 1 . . N
N3 0.8648(2) 0.45944(10) -0.32108(14) 0.0196(3) Uani d . 1 . . N
N4 0.6546(2) 0.40931(10) -0.19334(15) 0.0218(3) Uani d . 1 . . N
N5 -0.2775(2) 0.04100(13) -0.11625(16) 0.0285(4) Uani d . 1 . . N
N6 -0.3219(2) 0.07325(11) -0.21954(16) 0.0261(4) Uani d . 1 . . N
N7 -0.3730(3) 0.10376(17) -0.3224(2) 0.0522(6) Uani d . 1 . . N
C1 0.1044(3) 0.21480(13) 0.0651(2) 0.0281(4) Uani d . 1 . . C
H1A 0.0104 0.2214 0.1218 0.034 Uiso calc R 1 . . H
C2 0.2414(3) 0.27703(13) 0.0471(2) 0.0296(4) Uani d . 1 . . C
H2A 0.2593 0.3328 0.0882 0.036 Uiso calc R 1 . . H
C3 0.2731(3) 0.15922(12) -0.07735(19) 0.0244(4) Uani d . 1 . . C
H3A 0.3197 0.1208 -0.1381 0.029 Uiso calc R 1 . . H
C4 0.9450(3) 0.46356(16) -0.19227(19) 0.0314(5) Uani d . 1 . . C
H4A 1.0688 0.4845 -0.1639 0.038 Uiso calc R 1 . . H
C5 0.8175(3) 0.43264(17) -0.1126(2) 0.0355(5) Uani d . 1 . . C
H5A 0.8367 0.4282 -0.0215 0.043 Uiso calc R 1 . . H
C6 0.6900(3) 0.42610(12) -0.31707(17) 0.0205(4) Uani d . 1 . . C
H6A 0.6019 0.4155 -0.3909 0.025 Uiso calc R 1 . . H
C7 0.5205(3) 0.27938(13) -0.0924(2) 0.0266(4) Uani d . 1 . . C
H7A 0.5642 0.2398 -0.1582 0.032 Uiso calc R 1 . . H
H7B 0.6233 0.2841 -0.0203 0.032 Uiso calc R 1 . . H
C8 0.4780(3) 0.37185(13) -0.15148(19) 0.0246(4) Uani d . 1 . . C
H8A 0.3793 0.3672 -0.2261 0.030 Uiso calc R 1 . . H
H8B 0.4303 0.4113 -0.0870 0.030 Uiso calc R 1 . . H

loop_
_atom_site_aniso_label
_atom_site_aniso_U_11
_atom_site_aniso_U_22
_atom_site_aniso_U_33
_atom_site_aniso_U_12
_atom_site_aniso_U_13
_atom_site_aniso_U_23
Mn1 0.01532(19) 0.01622(18) 0.01504(18) -0.00171(14) 0.00455(13) -0.00029(13)
N1 0.0244(8) 0.0199(7) 0.0270(8) -0.0046(6) 0.0079(6) 0.0001(6)
N2 0.0251(8) 0.0196(7) 0.0257(8) -0.0062(6) 0.0082(6) 0.0005(6)
N3 0.0196(7) 0.0220(7) 0.0180(7) -0.0013(6) 0.0056(6) 0.0001(6)
N4 0.0216(8) 0.0241(8) 0.0205(7) -0.0074(6) 0.0057(6) 0.0010(6)
N5 0.0198(8) 0.0419(10) 0.0233(8) 0.0028(7) 0.0005(6) 0.0049(7)
N6 0.0256(8) 0.0308(9) 0.0221(8) 0.0111(7) 0.0039(6) -0.0029(7)
N7 0.0660(15) 0.0649(15) 0.0260(10) 0.0361(12) 0.0061(10) 0.0092(10)
C1 0.0325(10) 0.0239(9) 0.0307(10) -0.0049(8) 0.0157(8) -0.0020(8)
C2 0.0383(11) 0.0227(9) 0.0303(10) -0.0079(8) 0.0147(9) -0.0050(8)
C3 0.0279(9) 0.0190(8) 0.0278(9) -0.0041(7) 0.0102(8) -0.0014(7)
C4 0.0275(10) 0.0459(12) 0.0202(9) -0.0159(9) 0.0012(8) -0.0010(9)
C5 0.0360(11) 0.0543(14) 0.0164(9) -0.0224(10) 0.0029(8) -0.0009(9)
C6 0.0212(8) 0.0238(9) 0.0167(8) -0.0020(7) 0.0025(7) 0.0020(7)
C7 0.0242(9) 0.0227(9) 0.0348(10) -0.0063(7) 0.0114(8) 0.0004(8)
C8 0.0213(9) 0.0270(9) 0.0268(9) -0.0059(7) 0.0084(7) 0.0038(7)

loop_
_atom_type_symbol
_atom_type_description
_atom_type_scat_dispersion_real
_atom_type_scat_dispersion_imag
_atom_type_scat_source
C C 0.0033 0.0016 'International Tables Vol C Tables 4.2.6.8 and 6.1.1.4'
H H 0.0000 0.0000 'International Tables Vol C Tables 4.2.6.8 and 6.1.1.4'
Mn Mn 0.3368 0.7283 'International Tables Vol C Tables 4.2.6.8 and 6.1.1.4'
N N 0.0061 0.0033 'International Tables Vol C Tables 4.2.6.8 and 6.1.1.4'

loop_
_geom_angle_atom_site_label_1
_geom_angle_atom_site_label_2
_geom_angle_atom_site_label_3
_geom_angle_site_symmetry_1
_geom_angle_site_symmetry_3
_geom_angle
_geom_angle_publ_flag
N5 Mn1 N5 . 3 180.00(12) yes
N5 Mn1 N3 . 4_466 86.80(6) yes
N5 Mn1 N3 3 4_466 93.20(6) no
N5 Mn1 N3 . 2_644 93.20(6) no
N5 Mn1 N3 3 2_644 86.80(6) no
N3 Mn1 N3 4_466 2_644 180.00(4) yes
N5 Mn1 N1 . . 91.86(6) yes
N5 Mn1 N1 3 . 88.14(6) no
N3 Mn1 N1 4_466 . 90.05(6) yes
N3 Mn1 N1 2_644 . 89.95(6) no
N5 Mn1 N1 . 3 88.14(6) no
N5 Mn1 N1 3 3 91.86(6) no
N3 Mn1 N1 4_466 3 89.95(6) no
N3 Mn1 N1 2_644 3 90.05(6) no
N1 Mn1 N1 . 3 180.00(3) yes
C3 N1 C1 . . 104.99(15) no
C3 N1 Mn1 . . 123.41(13) no
C1 N1 Mn1 . . 129.59(12) no
C3 N2 C2 . . 107.08(15) no
C3 N2 C7 . . 125.42(16) no
C2 N2 C7 . . 127.39(16) no
C6 N3 C4 . . 105.05(15) no
C6 N3 Mn1 . 2_654 127.14(12) no
C4 N3 Mn1 . 2_654 127.81(12) no
C6 N4 C5 . . 107.12(15) no
C6 N4 C8 . . 127.03(16) no
C5 N4 C8 . . 125.84(16) no
N6 N5 Mn1 . . 135.64(14) yes
N7 N6 N5 . . 177.4(2) yes
C2 C1 N1 . . 110.20(17) no
C2 C1 H1A . . 124.9 no
N1 C1 H1A . . 124.9 no
C1 C2 N2 . . 105.94(17) no
C1 C2 H2A . . 127.0 no
N2 C2 H2A . . 127.0 no
N1 C3 N2 . . 111.79(16) no
N1 C3 H3A . . 124.1 no
N2 C3 H3A . . 124.1 no
C5 C4 N3 . . 110.08(17) no
C5 C4 H4A . . 125.0 no
N3 C4 H4A . . 125.0 no
C4 C5 N4 . . 106.01(17) no
C4 C5 H5A . . 127.0 no
N4 C5 H5A . . 127.0 no
N3 C6 N4 . . 111.75(16) no
N3 C6 H6A . . 124.1 no
N4 C6 H6A . . 124.1 no
N2 C7 C8 . . 111.09(16) no
N2 C7 H7A . . 109.4 no
C8 C7 H7A . . 109.4 no
N2 C7 H7B . . 109.4 no
C8 C7 H7B . . 109.4 no
H7A C7 H7B . . 108.0 no
N4 C8 C7 . . 109.30(15) no
N4 C8 H8A . . 109.8 no
C7 C8 H8A . . 109.8 no
N4 C8 H8B . . 109.8 no
C7 C8 H8B . . 109.8 no
H8A C8 H8B . . 108.3 no

loop_
_geom_bond_atom_site_label_1
_geom_bond_atom_site_label_2
_geom_bond_site_symmetry_2
_geom_bond_distance
_geom_bond_publ_flag
Mn1 N5 . 2.2334(16) yes
Mn1 N5 3 2.2334(16) no
Mn1 N3 4_466 2.2400(15) yes
Mn1 N3 2_644 2.2400(15) no
Mn1 N1 . 2.2622(16) yes
Mn1 N1 3 2.2622(16) no
N1 C3 . 1.323(2) no
N1 C1 . 1.379(2) no
N2 C3 . 1.345(2) no
N2 C2 . 1.376(2) no
N2 C7 . 1.461(2) no
N3 C6 . 1.319(2) no
N3 C4 . 1.374(2) no
N3 Mn1 2_654 2.2400(15) no
N4 C6 . 1.344(2) no
N4 C5 . 1.369(3) no
N4 C8 . 1.458(2) no
N5 N6 . 1.170(2) yes
N6 N7 . 1.164(2) yes
C1 C2 . 1.355(3) no
C1 H1A . 0.9300 no
C2 H2A . 0.9300 no
C3 H3A . 0.9300 no
C4 C5 . 1.355(3) no
C4 H4A . 0.9300 no
C5 H5A . 0.9300 no
C6 H6A . 0.9300 no
C7 C8 . 1.513(3) no
C7 H7A . 0.9700 no
C7 H7B . 0.9700 no
C8 H8A . 0.9700 no
C8 H8B . 0.9700 no

loop_
_geom_torsion_atom_site_label_1
_geom_torsion_atom_site_label_2
_geom_torsion_atom_site_label_3
_geom_torsion_atom_site_label_4
_geom_torsion_site_symmetry_1
_geom_torsion
_geom_torsion_publ_flag
N5 Mn1 N1 C3 . -113.76(16) no
N5 Mn1 N1 C3 3 66.24(16) no
N3 Mn1 N1 C3 4_466 159.44(16) no
N3 Mn1 N1 C3 2_644 -20.56(16) no
N5 Mn1 N1 C1 . 84.86(18) no
N5 Mn1 N1 C1 3 -95.14(18) no
N3 Mn1 N1 C1 4_466 -1.94(18) no
N3 Mn1 N1 C1 2_644 178.06(18) no
N3 Mn1 N5 N6 4_466 146.2(2) no
N3 Mn1 N5 N6 2_644 -33.8(2) no
N1 Mn1 N5 N6 . 56.3(2) no
N1 Mn1 N5 N6 3 -123.7(2) no
C3 N1 C1 C2 . -0.4(2) no
Mn1 N1 C1 C2 . 163.58(14) no
N1 C1 C2 N2 . 0.3(2) no
C3 N2 C2 C1 . -0.1(2) no
C7 N2 C2 C1 . -176.42(19) no
C1 N1 C3 N2 . 0.3(2) no
Mn1 N1 C3 N2 . -164.90(12) no
C2 N2 C3 N1 . -0.2(2) no
C7 N2 C3 N1 . 176.25(17) no
C6 N3 C4 C5 . 0.0(3) no
Mn1 N3 C4 C5 2_654 -179.86(15) no
N3 C4 C5 N4 . -0.3(3) no
C6 N4 C5 C4 . 0.5(2) no
C8 N4 C5 C4 . 179.53(19) no
C4 N3 C6 N4 . 0.3(2) no
Mn1 N3 C6 N4 2_654 -179.82(12) no
C5 N4 C6 N3 . -0.5(2) no
C8 N4 C6 N3 . -179.53(17) no
C3 N2 C7 C8 . 126.5(2) no
C2 N2 C7 C8 . -57.8(3) no
C6 N4 C8 C7 . 113.3(2) no
C5 N4 C8 C7 . -65.6(3) no
N2 C7 C8 N4 . 177.85(15) no
